data_2203938
loop_
_publ_author_name
'Yu, Gang'
'Li, Yi-Zhi'
'Cao, Li-Ya'
'Zhang, Xiao-Mo'
'Wang, Kai'
'Hu, Hong-Wen'

_publ_section_title
;1-Ethyl-2-oxo-5-phenyl-1,6-dihydro-2<i>H</i>-oxazolo[4',5':5,6]pyrido[3,4-<i>b</i>]indole
 methanol hemisolvate
;
_journal_issue 7
_journal_name_full 'Acta Crystallographica Section E'
_journal_page_first o1271
_journal_page_last o1272
_journal_paper_doi 10.1107/S1600536804015193
_journal_volume 60
_journal_year 2004
_chemical_formula_moiety 'C20 H15 N3 O2, 0.5C H4 O'
_chemical_formula_sum 'C20.5 H17 N3 O2.5'
_chemical_formula_weight 345.37
_chemical_name_systematic
;
1-Ethyl-2-oxo-5-phenyl-1,6-dihydro-2H-
oxazolo[4',5':5,6]pyrido[3,4-b]indole methanol hemisolvate
;
_space_group_IT_number 15
_symmetry_cell_setting monoclinic
_symmetry_space_group_name_Hall '-C 2yc'
_symmetry_space_group_name_H-M 'C 1 2/c 1'
_atom_sites_solution_hydrogens geom
_atom_sites_solution_primary direct
_atom_sites_solution_secondary difmap
_cell_angle_alpha 90.00
_cell_angle_beta 105.925(4)
_cell_angle_gamma 90.00
_cell_formula_units_Z 8
_cell_length_a 17.728(4)
_cell_length_b 8.5045(19)
_cell_length_c 22.575(5)
_cell_measurement_reflns_used 883
_cell_measurement_temperature 293(2)
_cell_measurement_theta_max 22.65
_cell_measurement_theta_min 2.39
_cell_volume 3273.0(13)
_computing_cell_refinement SMART
_computing_data_collection 'SMART (Bruker, 2000)'
_computing_data_reduction 'SAINT (Bruker, 2000)'
_computing_molecular_graphics 'SHELXTL and Mercury (Version 1.2.1; Bruno et al., 2002)'
_computing_publication_material SHELXTL
_computing_structure_refinement SHELXTL
_computing_structure_solution 'SHELXTL (Bruker, 2000)'
_diffrn_ambient_temperature 293(2)
_diffrn_measured_fraction_theta_full 0.999
_diffrn_measured_fraction_theta_max 0.999
_diffrn_measurement_device_type 'Bruker SMART APEX CCD area-detector'
_diffrn_measurement_method '\f and \w'
_diffrn_radiation_monochromator graphite
_diffrn_radiation_source 'sealed tube'
_diffrn_radiation_type MoK\a
_diffrn_radiation_wavelength 0.71073
_diffrn_reflns_av_R_equivalents 0.0705
_diffrn_reflns_av_sigmaI/netI 0.0510
_diffrn_reflns_limit_h_max 20
_diffrn_reflns_limit_h_min -17
_diffrn_reflns_limit_k_max 9
_diffrn_reflns_limit_k_min -10
_diffrn_reflns_limit_l_max 18
_diffrn_reflns_limit_l_min -26
_diffrn_reflns_number 7860
_diffrn_reflns_theta_full 25.00
_diffrn_reflns_theta_max 25.00
_diffrn_reflns_theta_min 1.88
_exptl_absorpt_coefficient_mu 0.094
_exptl_absorpt_correction_T_max 0.98
_exptl_absorpt_correction_T_min 0.97
_exptl_absorpt_correction_type multi-scan
_exptl_absorpt_process_details '(SADABS; Sheldrick, 1996)'
_exptl_crystal_colour colourless
_exptl_crystal_density_diffrn 1.402
_exptl_crystal_density_method 'not measured'
_exptl_crystal_description block
_exptl_crystal_F_000 1448
_exptl_crystal_size_max 0.3
_exptl_crystal_size_mid 0.2
_exptl_crystal_size_min 0.2
_refine_diff_density_max 0.277
_refine_diff_density_min -0.232
_refine_ls_extinction_method none
_refine_ls_goodness_of_fit_ref 1.063
_refine_ls_hydrogen_treatment constr
_refine_ls_matrix_type full
_refine_ls_number_parameters 241
_refine_ls_number_reflns 2884
_refine_ls_number_restraints 0
_refine_ls_restrained_S_all 1.063
_refine_ls_R_factor_all 0.0665
_refine_ls_R_factor_gt 0.0524
_refine_ls_shift/su_max 0.011
_refine_ls_shift/su_mean 0.001
_refine_ls_structure_factor_coef Fsqd
_refine_ls_weighting_details 'calc w = 1/[\s^2^(Fo^2^)+(0.081P)^2^+0.3023P] where P = (Fo^2^+2Fc^2^)/3'
_refine_ls_weighting_scheme calc
_refine_ls_wR_factor_gt 0.1398
_refine_ls_wR_factor_ref 0.1472
_reflns_number_gt 2232
_reflns_number_total 2884
_reflns_threshold_expression I>2\s(I)
_cod_data_source_file ob6377.cif
_cod_data_source_block 2
_cod_depositor_comments
;
The following automatic conversions were performed:
'_symmetry_cell_setting' value 'Monoclinic' changed to 'monoclinic'
according to '/home/saulius/struct/CIF-dictionaries/cif_core.dic'
dictionary named 'cif_core.dic' version 2.4.1 from 2010-06-29.

Automatic conversion script
Id: cif_fix_enum 1527 2010-12-29 10:47:43Z saulius 

The following automatic conversions were performed:

'_symmetry_cell_setting' value 'Monoclinic' changed to 'monoclinic'
according to /home/saulius/struct/CIF-dictionaries/cif_core.dic
dictionary named 'cif_core.dic' version 2.4.1 from 2010-06-29.

Automatic conversion script
Id: cif_fix_values 1715 2011-07-08 13:25:40Z adriana 
;
_cod_original_cell_volume 3273.0(12)
_cod_original_sg_symbol_H-M 'C 2/c'
_cod_database_code 2203938
_cod_database_fobs_code 2203938

loop_
_symmetry_equiv_pos_as_xyz
'x, y, z'
'-x, y, -z+1/2'
'x+1/2, y+1/2, z'
'-x+1/2, y+1/2, -z+1/2'
'-x, -y, -z'
'x, -y, z-1/2'
'-x+1/2, -y+1/2, -z'
'x+1/2, -y+1/2, z-1/2'

loop_
_atom_site_label
_atom_site_fract_x
_atom_site_fract_y
_atom_site_fract_z
_atom_site_U_iso_or_equiv
_atom_site_adp_type
_atom_site_calc_flag
_atom_site_refinement_flags
_atom_site_occupancy
_atom_site_type_symbol
C2 0.05791(12) -0.1542(3) 0.47163(11) 0.0613(6) Uani d . 1 C
C5 0.23704(11) 0.1080(2) 0.40628(9) 0.0428(5) Uani d . 1 C
C7 0.45438(12) 0.0945(3) 0.59654(10) 0.0560(6) Uani d . 1 C
H7 0.4921 0.1612 0.5887 0.067 Uiso calc R 1 H
C8 0.46728(12) 0.0166(3) 0.65127(10) 0.0616(6) Uani d . 1 C
H8 0.5147 0.0302 0.6813 0.074 Uiso calc R 1 H
C9 0.41084(13) -0.0828(3) 0.66295(11) 0.0605(6) Uani d . 1 C
H9 0.4219 -0.1375 0.7000 0.073 Uiso calc R 1 H
C10 0.33970(12) -0.1017(3) 0.62118(10) 0.0525(5) Uani d . 1 C
H10 0.3019 -0.1659 0.6302 0.063 Uiso calc R 1 H
C11 0.13411(15) -0.1204(3) 0.61983(13) 0.0753(7) Uani d . 1 C
H11A 0.1709 -0.0357 0.6235 0.113 Uiso calc R 1 H
H11B 0.1432 -0.1735 0.6587 0.113 Uiso calc R 1 H
H11C 0.0817 -0.0792 0.6080 0.113 Uiso calc R 1 H
C12 0.14410(12) -0.2319(3) 0.57283(11) 0.0599(6) Uani d . 1 C
H12A 0.1077 -0.3187 0.5696 0.072 Uiso calc R 1 H
H12B 0.1970 -0.2741 0.5848 0.072 Uiso calc R 1 H
C13 0.26387(11) 0.1905(2) 0.35818(9) 0.0443(5) Uani d . 1 C
C14 0.21032(13) 0.2764(3) 0.31347(10) 0.0556(6) Uani d . 1 C
H14 0.1584 0.2830 0.3147 0.067 Uiso calc R 1 H
C15 0.23331(16) 0.3520(3) 0.26731(11) 0.0659(6) Uani d . 1 C
H15 0.1967 0.4088 0.2376 0.079 Uiso calc R 1 H
C16 0.30952(15) 0.3444(3) 0.26464(11) 0.0646(6) Uani d . 1 C
H16 0.3248 0.3961 0.2335 0.077 Uiso calc R 1 H
C17 0.36293(14) 0.2601(3) 0.30833(11) 0.0600(6) Uani d . 1 C
H17 0.4147 0.2547 0.3067 0.072 Uiso calc R 1 H
C18 0.34110(12) 0.1829(2) 0.35484(10) 0.0496(5) Uani d . 1 C
H18 0.3781 0.1256 0.3841 0.060 Uiso calc R 1 H
C3A 0.13925(11) -0.0207(2) 0.43145(9) 0.0480(5) Uani d . 1 C
C5A 0.28338(10) 0.0794(2) 0.46650(9) 0.0401(5) Uani d . 1 C
C6A 0.38305(10) 0.0706(2) 0.55298(9) 0.0441(5) Uani d . 1 C
C10A 0.32386(10) -0.0235(2) 0.56451(9) 0.0420(5) Uani d . 1 C
C10B 0.25849(10) -0.0140(2) 0.50990(9) 0.0401(4) Uani d . 1 C
C10C 0.18072(11) -0.0647(2) 0.48938(9) 0.0451(5) Uani d . 1 C
N1 0.12976(10) -0.1528(2) 0.51291(8) 0.0546(5) Uani d . 1 N
N4 0.16202(9) 0.0569(2) 0.38948(8) 0.0485(4) Uani d . 1 N
N6 0.35864(9) 0.1299(2) 0.49417(7) 0.0460(4) Uani d . 1 N
H6 0.3861 0.1893 0.4773 0.055 Uiso calc R 1 H
O1 -0.00186(9) -0.2114(2) 0.47665(8) 0.0847(6) Uani d . 1 O
O3 0.06267(8) -0.07450(19) 0.41982(7) 0.0608(4) Uani d . 1 O
C19 0.0000 0.0843(8) 0.2500 0.140(2) Uani d S 1 C
H19A -0.0077 0.0780 0.2063 0.210 Uiso d PR 0.50 H
H19B -0.0493 0.1045 0.2584 0.210 Uiso d PR 0.50 H
H19C 0.0360 0.1680 0.2666 0.210 Uiso d PR 0.50 H
O4 0.0294(4) -0.0473(9) 0.2749(2) 0.156(2) Uani d P 0.50 O
H4C 0.0367 -0.0447 0.3137 0.188 Uiso d PR 0.50 H

loop_
_atom_site_aniso_label
_atom_site_aniso_U_11
_atom_site_aniso_U_22
_atom_site_aniso_U_33
_atom_site_aniso_U_12
_atom_site_aniso_U_13
_atom_site_aniso_U_23
C2 0.0464(13) 0.0796(16) 0.0585(14) -0.0205(11) 0.0153(11) -0.0045(12)
C5 0.0435(11) 0.0402(11) 0.0439(11) -0.0009(8) 0.0108(9) -0.0042(8)
C7 0.0348(11) 0.0752(15) 0.0566(14) -0.0069(10) 0.0099(10) 0.0007(11)
C8 0.0400(12) 0.0867(17) 0.0531(14) 0.0020(11) 0.0045(10) 0.0022(12)
C9 0.0497(13) 0.0809(17) 0.0480(13) 0.0054(11) 0.0084(10) 0.0113(11)
C10 0.0482(12) 0.0606(13) 0.0502(13) -0.0017(9) 0.0162(10) 0.0082(10)
C11 0.0723(16) 0.0778(17) 0.0777(18) 0.0071(13) 0.0235(14) -0.0053(14)
C12 0.0512(13) 0.0590(14) 0.0733(16) -0.0083(10) 0.0236(11) -0.0036(12)
C13 0.0494(11) 0.0410(11) 0.0414(11) -0.0038(8) 0.0107(9) -0.0039(9)
C14 0.0577(13) 0.0541(13) 0.0520(13) -0.0023(10) 0.0099(10) 0.0000(11)
C15 0.0833(17) 0.0618(15) 0.0463(13) 0.0017(12) 0.0072(12) 0.0091(11)
C16 0.0886(18) 0.0596(14) 0.0515(14) -0.0048(12) 0.0294(13) 0.0054(11)
C17 0.0717(14) 0.0615(14) 0.0554(14) -0.0026(11) 0.0317(12) -0.0023(11)
C18 0.0556(12) 0.0491(12) 0.0464(12) 0.0010(9) 0.0178(10) -0.0013(9)
C3A 0.0365(11) 0.0581(13) 0.0470(12) -0.0098(9) 0.0076(9) -0.0081(10)
C5A 0.0367(10) 0.0407(10) 0.0437(11) -0.0029(7) 0.0122(8) -0.0044(8)
C6A 0.0373(10) 0.0514(11) 0.0443(11) -0.0007(8) 0.0124(8) -0.0012(9)
C10A 0.0349(10) 0.0473(11) 0.0445(11) -0.0006(8) 0.0121(8) -0.0024(9)
C10B 0.0370(10) 0.0424(10) 0.0419(11) -0.0024(8) 0.0126(8) -0.0025(9)
C10C 0.0399(11) 0.0498(12) 0.0465(12) -0.0067(8) 0.0136(9) -0.0047(9)
N1 0.0432(10) 0.0696(12) 0.0520(11) -0.0177(8) 0.0145(8) 0.0008(9)
N4 0.0418(9) 0.0554(10) 0.0462(10) -0.0051(7) 0.0085(8) -0.0028(8)
N6 0.0381(9) 0.0549(10) 0.0451(10) -0.0106(7) 0.0117(7) 0.0025(8)
O1 0.0489(9) 0.1241(16) 0.0802(12) -0.0388(10) 0.0160(8) -0.0013(11)
O3 0.0389(8) 0.0847(11) 0.0554(10) -0.0166(7) 0.0072(7) -0.0016(8)
C19 0.092(4) 0.138(5) 0.145(6) 0.000 -0.043(3) 0.000
O4 0.168(6) 0.209(6) 0.085(4) 0.041(5) 0.023(3) 0.010(4)

loop_
_atom_type_symbol
_atom_type_description
_atom_type_scat_dispersion_real
_atom_type_scat_dispersion_imag
_atom_type_scat_source
C C 0.0033 0.0016 'International Tables Vol C Tables 4.2.6.8 and 6.1.1.4'
H H 0.0000 0.0000 'International Tables Vol C Tables 4.2.6.8 and 6.1.1.4'
N N 0.0061 0.0033 'International Tables Vol C Tables 4.2.6.8 and 6.1.1.4'
O O 0.0106 0.0060 'International Tables Vol C Tables 4.2.6.8 and 6.1.1.4'

loop_
_geom_angle_atom_site_label_1
_geom_angle_atom_site_label_2
_geom_angle_atom_site_label_3
_geom_angle_site_symmetry_1
_geom_angle_site_symmetry_3
_geom_angle
O1 C2 N1 . . 128.8(2)
O1 C2 O3 . . 122.9(2)
N1 C2 O3 . . 108.37(17)
N4 C5 C5A . . 119.09(18)
N4 C5 C13 . . 115.92(18)
C5A C5 C13 . . 124.99(17)
C8 C7 C6A . . 117.65(19)
C8 C7 H7 . . 121.2
C6A C7 H7 . . 121.2
C7 C8 C9 . . 121.1(2)
C7 C8 H8 . . 119.4
C9 C8 H8 . . 119.4
C10 C9 C8 . . 121.3(2)
C10 C9 H9 . . 119.4
C8 C9 H9 . . 119.4
C9 C10 C10A . . 119.51(19)
C9 C10 H10 . . 120.2
C10A C10 H10 . . 120.2
C12 C11 H11A . . 109.5
C12 C11 H11B . . 109.5
H11A C11 H11B . . 109.5
C12 C11 H11C . . 109.5
H11A C11 H11C . . 109.5
H11B C11 H11C . . 109.5
C11 C12 N1 . . 110.2(2)
C11 C12 H12A . . 109.6
N1 C12 H12A . . 109.6
C11 C12 H12B . . 109.6
N1 C12 H12B . . 109.6
H12A C12 H12B . . 108.1
C14 C13 C18 . . 118.11(19)
C14 C13 C5 . . 119.38(18)
C18 C13 C5 . . 122.50(18)
C15 C14 C13 . . 120.7(2)
C15 C14 H14 . . 119.7
C13 C14 H14 . . 119.7
C16 C15 C14 . . 120.7(2)
C16 C15 H15 . . 119.6
C14 C15 H15 . . 119.6
C17 C16 C15 . . 119.3(2)
C17 C16 H16 . . 120.4
C15 C16 H16 . . 120.4
C16 C17 C18 . . 121.0(2)
C16 C17 H17 . . 119.5
C18 C17 H17 . . 119.5
C17 C18 C13 . . 120.3(2)
C17 C18 H18 . . 119.9
C13 C18 H18 . . 119.9
N4 C3A C10C . . 129.89(18)
N4 C3A O3 . . 120.70(18)
C10C C3A O3 . . 109.41(18)
N6 C5A C5 . . 128.48(17)
N6 C5A C10B . . 107.87(16)
C5 C5A C10B . . 123.64(17)
N6 C6A C7 . . 127.94(18)
N6 C6A C10A . . 109.65(16)
C7 C6A C10A . . 122.42(19)
C10 C10A C6A . . 117.95(17)
C10 C10A C10B . . 136.01(17)
C6A C10A C10B . . 106.04(16)
C10C C10B C5A . . 114.12(17)
C10C C10B C10A . . 138.92(18)
C5A C10B C10A . . 106.93(15)
C3A C10C N1 . . 106.20(16)
C3A C10C C10B . . 117.13(18)
N1 C10C C10B . . 136.66(19)
C2 N1 C10C . . 109.22(18)
C2 N1 C12 . . 121.43(17)
C10C N1 C12 . . 129.32(16)
C3A N4 C5 . . 115.79(17)
C6A N6 C5A . . 109.43(15)
C6A N6 H6 . . 125.3
C5A N6 H6 . . 125.3
C2 O3 C3A . . 106.68(16)
O4 C19 O4 2 . 60.5(6)
O4 C19 H19A 2 . 65.1
O4 C19 H19A . . 109.0
O4 C19 H19B 2 . 87.8
O4 C19 H19B . . 110.4
H19A C19 H19B . . 109.5
O4 C19 H19C 2 . 162.5
O4 C19 H19C . . 109.1
H19A C19 H19C . . 109.5
H19B C19 H19C . . 109.5
C19 O4 O4 . 2 59.7(3)
C19 O4 H4C . . 110.7
O4 O4 H4C 2 . 138.4

loop_
_geom_bond_atom_site_label_1
_geom_bond_atom_site_label_2
_geom_bond_site_symmetry_2
_geom_bond_distance
C2 O1 . 1.199(2)
C2 N1 . 1.356(3)
C2 O3 . 1.374(3)
C5 N4 . 1.351(2)
C5 C5A . 1.403(3)
C5 C13 . 1.477(3)
C7 C8 . 1.365(3)
C7 C6A . 1.387(3)
C7 H7 . 0.9300
C8 C9 . 1.389(3)
C8 H8 . 0.9300
C9 C10 . 1.361(3)
C9 H9 . 0.9300
C10 C10A . 1.400(3)
C10 H10 . 0.9300
C11 C12 . 1.470(3)
C11 H11A . 0.9600
C11 H11B . 0.9600
C11 H11C . 0.9600
C12 N1 . 1.469(3)
C12 H12A . 0.9700
C12 H12B . 0.9700
C13 C14 . 1.389(3)
C13 C18 . 1.393(3)
C14 C15 . 1.378(3)
C14 H14 . 0.9300
C15 C16 . 1.370(3)
C15 H15 . 0.9300
C16 C17 . 1.368(3)
C16 H16 . 0.9300
C17 C18 . 1.381(3)
C17 H17 . 0.9300
C18 H18 . 0.9300
C3A N4 . 1.306(3)
C3A C10C . 1.365(3)
C3A O3 . 1.388(2)
C5A N6 . 1.377(2)
C5A C10B . 1.423(3)
C6A N6 . 1.375(2)
C6A C10A . 1.400(3)
C10A C10B . 1.444(3)
C10B C10C . 1.397(3)
C10C N1 . 1.387(2)
N6 H6 . 0.8600
C19 O4 2 1.296(7)
C19 O4 . 1.296(7)
C19 H19A . 0.9600
C19 H19B . 0.9601
C19 H19C . 0.9600
O4 O4 2 1.307(11)
O4 H4C . 0.8500

loop_
_geom_hbond_atom_site_label_D
_geom_hbond_atom_site_label_H
_geom_hbond_atom_site_label_A
_geom_hbond_site_symmetry_A
_geom_hbond_distance_DH
_geom_hbond_distance_HA
_geom_hbond_distance_DA
_geom_hbond_angle_DHA
N6 H6 O1 3 0.86 2.16 2.938(2) 150
